data_8101456
loop_
_publ_author_name
'Koehler, Juergen '
'Tyagi, A. K.'

_publ_section_title
;
Crystal structure of \b-lithium hexafluorogallate, Li~3~GaF~6~
;
_journal_issue 1
_journal_name_full 'Zeitschrift f\"ur Kristallographie - New Crystal Structures'
_journal_page_first 25
_journal_page_last 26
_journal_volume 214
_journal_year 1999
_chemical_formula_sum 'F6 Ga Li3'
_chemical_formula_weight 204.54
_space_group_IT_number 15
_symmetry_cell_setting monoclinic
_symmetry_space_group_name_Hall '-C 2yc'
_symmetry_space_group_name_H-M 'C 1 2/c 1'
_cell_angle_alpha 90.00
_cell_angle_beta 94.78(3)
_cell_angle_gamma 90.00
_cell_formula_units_Z 12
_cell_length_a 14.367(3)
_cell_length_b 8.571(2)
_cell_length_c 9.994(2)
_cell_measurement_temperature 293(2)
_cell_volume 1226.4(5)
_diffrn_ambient_temperature 293(2)
_exptl_crystal_density_diffrn 3.323
_refine_ls_R_factor_obs 0.0265
_refine_ls_wR_factor_obs 0.0617
_cod_original_sg_symbol_H-M 'C 2/c'
_cod_original_formula_sum 'Li3 Ga F6'
_cod_database_code 8101456

loop_
_symmetry_equiv_pos_as_xyz
'x, y, z'
'-x, y, -z+1/2'
'x+1/2, y+1/2, z'
'-x+1/2, y+1/2, -z+1/2'
'-x, -y, -z'
'x, -y, z-1/2'
'-x+1/2, -y+1/2, -z'
'x+1/2, -y+1/2, z-1/2'

loop_
_atom_site_aniso_label
_atom_site_aniso_U_11
_atom_site_aniso_U_22
_atom_site_aniso_U_33
_atom_site_aniso_U_23
_atom_site_aniso_U_13
_atom_site_aniso_U_12
Ga1 0.00326(18) 0.00197(19) 0.00466(19) -0.0001(2) 0.00228(13) -0.00039(18)
Ga2 0.00353(15) 0.00212(15) 0.00409(16) -0.00015(15) 0.00231(9) 0.00007(13)
F1 0.0050(8) 0.0041(7) 0.0073(9) -0.0017(7) 0.0033(7) -0.0019(6)
F2 0.0052(8) 0.0059(8) 0.0077(10) 0.0018(7) 0.0020(7) 0.0002(7)
F3 0.0080(8) 0.0036(8) 0.0072(9) -0.0012(7) 0.0000(7) -0.0002(6)
F4 0.0055(7) 0.0044(8) 0.0073(7) 0.0005(7) 0.0036(5) 0.0002(6)
F5 0.0073(8) 0.0043(8) 0.0074(10) 0.0005(7) 0.0035(7) -0.0020(7)
F6 0.0054(8) 0.0039(8) 0.0068(10) -0.0015(7) 0.0027(7) 0.0011(7)
F7 0.0066(6) 0.0064(7) 0.0076(7) 0.0009(8) 0.0047(5) -0.0004(8)
F8 0.0059(8) 0.0048(8) 0.0077(10) 0.0002(7) 0.0006(7) 0.0024(7)
F9 0.0067(6) 0.0050(7) 0.0064(6) -0.0002(8) 0.0011(5) 0.0012(7)
Li1 0.009(2) 0.006(2) 0.010(2) 0.001(2) 0.0007(17) 0.0032(19)
Li2 0.011(2) 0.003(2) 0.012(3) 0.0016(19) 0.002(2) -0.0012(18)
Li3 0.010(3) 0.011(3) 0.011(4) 0.000 0.005(3) 0.000
Li4 0.011(2) 0.005(2) 0.019(3) -0.001(2) 0.003(2) -0.001(2)
Li5 0.009(2) 0.010(2) 0.012(3) -0.002(2) 0.0016(19) 0.0010(19)

loop_
_atom_site_label
_atom_site_type_symbol
_atom_site_fract_x
_atom_site_fract_y
_atom_site_fract_z
_atom_site_U_iso_or_equiv
_atom_site_thermal_displace_type
_atom_site_occupancy
_atom_site_calc_flag
_atom_site_refinement_flags
_atom_site_disorder_assembly
_atom_site_disorder_group
Ga1 Ga 0.0000 0.0000 0.0000 0.00319(12) Uani 1 d S . .
Ga2 Ga 0.338087(17) 0.00276(5) 0.70527(3) 0.00314(11) Uani 1 d . . .
F1 F 0.09362(12) 0.3407(2) 0.1960(2) 0.0053(4) Uani 1 d . . .
F2 F 0.23064(12) 0.3408(2) 0.8881(2) 0.0062(4) Uani 1 d . . .
F3 F 0.10043(12) 0.3425(2) 0.6933(2) 0.0063(4) Uani 1 d . . .
F4 F 0.24871(11) 0.0205(2) 0.83718(17) 0.0055(3) Uani 1 d . . .
F5 F 0.07634(12) 0.1616(2) -0.0629(2) 0.0062(4) Uani 1 d . . .
F6 F -0.07322(12) 0.1634(2) 0.0658(2) 0.0052(4) Uani 1 d . . .
F7 F 0.42093(11) -0.0071(2) 0.56809(15) 0.0066(3) Uani 1 d . . .
F8 F 0.26220(12) 0.1538(2) 0.60803(19) 0.0061(4) Uani 1 d . . .
F9 F 0.07206(10) 0.0051(2) 0.16521(15) 0.0060(3) Uani 1 d . . .
Li1 Li 0.0221(4) 0.3500(6) 0.5373(6) 0.0084(9) Uani 1 d . . .
Li2 Li 0.2028(4) -0.1410(6) 0.9317(6) 0.0084(10) Uani 1 d . . .
Li3 Li 0.0000 0.1885(9) 0.2500 0.0106(14) Uani 1 d S . .
Li4 Li 0.1408(4) -0.1477(7) 0.2681(6) 0.0116(10) Uani 1 d . . .
Li5 Li 0.3321(4) 0.2101(6) 0.9481(6) 0.0100(10) Uani 1 d . . .

loop_
_geom_bond_atom_site_label_1
_geom_bond_atom_site_label_2
_geom_bond_distance
_geom_bond_site_symmetry_2
_geom_bond_publ_flag
Ga1 F9 1.8748(16) . ?
Ga1 F9 1.8748(16) 5 ?
Ga1 F6 1.9016(18) . ?
Ga1 F6 1.9016(18) 5 ?
Ga1 F5 1.9057(18) 5 ?
Ga1 F5 1.9057(18) . ?
Ga1 Li3 2.975(4) 5 ?
Ga1 Li3 2.975(4) . ?
Ga1 Li1 3.036(5) 6 ?
Ga1 Li1 3.036(5) 2 ?
Ga1 Li2 3.278(5) 1_554 ?
Ga1 Li2 3.278(5) 5_556 ?
Ga2 F3 1.8831(19) 4_546 ?
Ga2 F7 1.8908(16) . ?
Ga2 F1 1.8910(18) 7_556 ?
Ga2 F2 1.9028(19) 4_546 ?
Ga2 F8 1.9057(19) . ?
Ga2 F4 1.9215(17) . ?
Ga2 Li5 3.015(6) . ?
Ga2 Li4 3.067(6) 7_546 ?
Ga2 Li5 3.147(6) 6 ?
Ga2 Li4 3.204(6) 6_556 ?
F1 Ga2 1.8910(18) 7_556 ?
F1 Li5 1.912(6) 7_556 ?
F1 Li3 1.980(5) . ?
F2 Li5 1.896(6) . ?
F2 Ga2 1.9028(19) 4_556 ?
F2 Li5 1.982(6) 7_557 ?
F2 Li4 2.362(6) 6_556 ?
F3 Li1 1.847(6) . ?
F3 Ga2 1.8831(19) 4_556 ?
F3 Li4 1.900(6) 6_556 ?
F4 Li2 1.830(5) . ?
F4 Li4 1.972(6) 6_556 ?
F4 Li5 2.255(6) . ?
F5 Li4 1.996(7) 6 ?
F5 Li5 2.001(6) 7_556 ?
F5 Li1 2.175(6) 2 ?
F6 Li2 1.874(5) 5_556 ?
F6 Li3 2.054(2) . ?
F6 Li1 2.070(6) 2 ?
F7 Li1 1.933(6) 7_556 ?
F7 Li1 1.945(6) 3_545 ?
F7 Li5 2.417(6) 6 ?
F8 Li2 1.881(6) 4_556 ?
F8 Li2 1.896(6) 6 ?
F8 Li4 2.463(7) 6_556 ?
F9 Li4 1.893(6) . ?
F9 Li3 2.099(6) . ?
Li1 F7 1.933(6) 7_556 ?
Li1 F7 1.945(6) 3_455 ?
Li1 F6 2.070(6) 2 ?
Li1 F5 2.175(6) 2 ?
Li1 Li1 2.737(10) 5_566 ?
Li1 Li5 2.846(7) 8_455 ?
Li1 Ga1 3.036(5) 2 ?
Li1 Li3 3.179(7) . ?
Li1 Li4 3.253(9) 6_556 ?
Li1 Li2 3.394(7) 6 ?
Li2 F6 1.874(5) 5_556 ?
Li2 F8 1.881(6) 4_546 ?
Li2 F8 1.896(6) 6_556 ?
Li2 Li2 2.625(10) 7_547 ?
Li2 Li4 3.057(8) 6_556 ?
Li2 Ga1 3.278(5) 1_556 ?
Li2 Li3 3.327(5) 5_556 ?
Li2 Li1 3.394(7) 6_556 ?
Li2 Li5 3.533(8) . ?
Li3 F1 1.980(5) 2 ?
Li3 F6 2.054(2) 2 ?
Li3 F9 2.099(6) 2 ?
Li3 Ga1 2.975(4) 2 ?
Li3 Li1 3.179(7) 2 ?
Li3 Li2 3.327(5) 6 ?
Li3 Li2 3.327(5) 5_556 ?
Li4 F3 1.900(6) 6 ?
Li4 F4 1.972(6) 6 ?
Li4 F5 1.996(7) 6_556 ?
Li4 F2 2.362(6) 6 ?
Li4 F8 2.463(7) 6 ?
Li4 Li2 3.057(8) 6 ?
Li4 Ga2 3.067(6) 7_546 ?
Li4 Li5 3.081(8) 4_546 ?
Li4 Li5 3.202(8) 6 ?
Li4 Ga2 3.204(6) 6 ?
Li4 Li1 3.253(9) 6 ?
Li5 F1 1.912(6) 7_556 ?
Li5 F2 1.982(6) 7_557 ?
Li5 F5 2.001(6) 7_556 ?
Li5 F7 2.417(6) 6_556 ?
Li5 Li5 2.743(11) 7_557 ?
Li5 Li1 2.846(7) 8_556 ?
Li5 Li4 3.081(8) 4_556 ?
Li5 Ga2 3.147(6) 6_556 ?
Li5 Li4 3.202(8) 6_556 ?
